data_4323227
loop_
_publ_author_name
'Robert T. Jonas'
'T. D. P. Stack'

_publ_contact_author
;
T. D. P. Stack
Department of Chemistry
Stanford University
Stanford, CA 94305
;
_publ_contact_author_email ' STACK@LELAND.STANFORD.EDU '
_publ_contact_author_fax ' (650) 725-0259 '
_publ_contact_author_phone ' (650) 725-8736 '
_publ_section_title
;
 Synthesis and Characterization of a Family of Systematically Varied
 Tris(2-pyridyl)methoxymethane Ligands: Copper(I) and Copper(II) Complexes
;
_journal_name_full 'Inorganic Chemistry'
_journal_page_first 6615
_journal_page_last 6629
_journal_paper_doi 10.1021/ic9713487
_journal_volume 37
_journal_year 1998
_chemical_formula_sum 'C37 H34 Cu F3 N6 O7 S'
_chemical_formula_weight 827.31
_space_group_IT_number 14
_symmetry_cell_setting monoclinic
_symmetry_Int_Tables_number 14
_symmetry_space_group_name_Hall '-P 2yn'
_symmetry_space_group_name_H-M 'P 1 21/n 1'
_cell_angle_alpha 90
_cell_angle_beta 98
_cell_angle_gamma 90
_cell_formula_units_Z 8
_cell_length_a 20.2781
_cell_length_b 15.1741
_cell_length_c 24.2629
_cell_measurement_reflns_used 0
_cell_measurement_temperature 273.2
_cell_measurement_theta_max 0.0
_cell_measurement_theta_min 0.0
_cell_volume 7393.085
_computing_cell_refinement 'MSC/AFC Diffractometer Control'
_computing_data_collection 'MSC/AFC Diffractometer Control'
_computing_data_reduction teXsan
_computing_publication_material teXsan
_computing_structure_refinement teXsan
_computing_structure_solution
;
SAPI91 (Fan, 1991)
;
_diffrn_ambient_temperature 273.2
_diffrn_measurement_device unknown
_diffrn_orient_matrix_UB_11 0.01743
_diffrn_orient_matrix_UB_12 -0.00859
_diffrn_orient_matrix_UB_13 -0.03613
_diffrn_orient_matrix_UB_21 -0.00357
_diffrn_orient_matrix_UB_22 -0.06531
_diffrn_orient_matrix_UB_23 0.00415
_diffrn_orient_matrix_UB_31 -0.04655
_diffrn_orient_matrix_UB_32 0.00183
_diffrn_orient_matrix_UB_33 -0.02029
_diffrn_radiation_detector 'scintillation counter'
_diffrn_radiation_monochromator graphite
_diffrn_radiation_source 'X-ray tube'
_diffrn_radiation_type 'Mo K\a'
_diffrn_radiation_wavelength 0.7109
_diffrn_reflns_av_R_equivalents 0.04881
_diffrn_reflns_limit_h_max -100
_diffrn_reflns_limit_h_min 100
_diffrn_reflns_limit_k_max -100
_diffrn_reflns_limit_k_min 100
_diffrn_reflns_limit_l_max -100
_diffrn_reflns_limit_l_min 100
_diffrn_reflns_number 11619
_diffrn_reflns_reduction_process 'Lp corrections applied'
_diffrn_reflns_theta_max 23.41
_diffrn_reflns_theta_min 0.00
_diffrn_standards_decay_% -0.45
_diffrn_standards_interval_count 0
_diffrn_standards_number 0
_exptl_absorpt_coefficient_mu 0.721
_exptl_absorpt_correction_type none
_exptl_crystal_colour yellow
_exptl_crystal_density_diffrn 1.488
_exptl_crystal_density_meas ?
_exptl_crystal_description prismatic
_exptl_crystal_F_000 3408.00
_exptl_crystal_size_max 0.40
_exptl_crystal_size_mid 0.40
_exptl_crystal_size_min 0.20
_refine_diff_density_max 1.51
_refine_diff_density_min -1.46
_refine_ls_extinction_method none
_refine_ls_goodness_of_fit_ref 2.750
_refine_ls_hydrogen_treatment noref
_refine_ls_matrix_type full
_refine_ls_number_constraints 0
_refine_ls_number_parameters 986
_refine_ls_number_reflns 5149
_refine_ls_number_restraints 0
_refine_ls_R_factor_gt 0.0720
_refine_ls_shift/su_max 0.4450
_refine_ls_shift/su_mean 0.0000
_refine_ls_structure_factor_coef F
_refine_ls_weighting_details 'w = 1/[\s^2^(Fo) + 0.00002|Fo|^2^]'
_refine_ls_weighting_scheme sigma
_refine_ls_wR_factor_ref 0.0670
_reflns_number_gt 5149
_reflns_number_total 11387
_reflns_threshold_expression I>3.00\s(I)
_cod_data_source_file ic9713487_06.cif
_cod_data_source_block '_[(L1)2Cu](OTf)'
_cod_depositor_comments
;
The following automatic conversions were performed:

'_exptl_crystal_density_meas' value 'not measured' was changed to '?'
- the value is perceived as not measured.

Automatic conversion script
Id: cif_fix_values 3008 2015-01-20 13:52:24Z robertas 
;
_cod_original_cell_volume 7387.4277(1)
_cod_original_sg_symbol_H-M 'P 21/n '
_cod_original_formula_sum 'C37 H34 Cu F3 N6 O7 S '
_cod_database_code 4323227

loop_
_symmetry_equiv_pos_as_xyz
'   +x,   +y,   +z'
1/2-x,1/2+y,1/2-z
'   -x,   -y,   -z'
1/2+x,1/2-y,1/2+z

loop_
_atom_site_label
_atom_site_fract_x
_atom_site_fract_y
_atom_site_fract_z
_atom_site_U_iso_or_equiv
_atom_site_occupancy
_atom_site_refinement_flags
_atom_site_adp_type
_atom_site_calc_flag
_atom_site_calc_attached_atom
Cu(1) 0.97148(6) 0.21648(9) 0.83140(5) 0.0320(4) 1.000 . Uani d ?
Cu(2) 0.52389(6) 0.26897(9) 0.90369(5) 0.0327(4) 1.000 . Uani d ?
S(1) 0.2394(2) 0.2029(3) 0.6044(2) 0.082(2) 1.000 . Uani d ?
S(2) 0.2406(2) 0.2959(3) 0.1329(2) 0.079(2) 1.000 . Uani d ?
F(1) 0.3001(4) 0.3488(6) 0.5928(4) 0.095(3) 1.000 . Uani d ?
F(2) 0.2728(7) 0.3219(8) 0.6728(5) 0.181(6) 1.000 . Uani d ?
F(3) 0.3543(4) 0.2605(7) 0.6468(6) 0.168(5) 1.000 . Uani d ?
F(4) 0.2274(5) 0.1583(5) 0.0668(3) 0.112(4) 1.000 . Uani d ?
F(5) 0.1510(7) 0.203(2) 0.1085(7) 0.36(1) 1.000 . Uani d ?
F(6) 0.2285(7) 0.1280(6) 0.1502(4) 0.167(5) 1.000 . Uani d ?
O(1) 1.0308(4) 0.5040(5) 0.8330(3) 0.047(3) 1.000 . Uani d ?
O(2) 0.9380(4) 0.4050(6) 1.0109(3) 0.059(3) 1.000 . Uani d ?
O(3) 0.9704(4) -0.0657(5) 0.8915(4) 0.057(3) 1.000 . Uani d ?
O(4) 1.1830(4) 0.0208(6) 0.8029(4) 0.061(3) 1.000 . Uani d ?
O(5) 0.7277(3) 0.2080(5) 0.8493(3) 0.032(2) 1.000 . Uani d ?
O(6) 0.5933(4) -0.0740(5) 0.8902(3) 0.051(3) 1.000 . Uani d ?
O(7) 0.3186(3) 0.3480(5) 0.9490(3) 0.034(2) 1.000 . Uani d ?
O(8) 0.3961(5) 0.0257(7) 0.8636(5) 0.076(4) 1.000 . Uani d ?
O(9) 0.2645(7) 0.1746(8) 0.5542(5) 0.159(6) 1.000 . Uani d ?
O(10) 0.1783(4) 0.2491(9) 0.5945(5) 0.137(5) 1.000 . Uani d ?
O(11) 0.2454(5) 0.1367(6) 0.6481(5) 0.107(4) 1.000 . Uani d ?
O(12) 0.2376(4) 0.3076(6) 0.1880(4) 0.075(4) 1.000 . Uani d ?
O(13) 0.241(1) 0.3414(7) 0.0924(5) 0.211(8) 1.000 . Uani d ?
O(14) 0.3212(7) 0.251(3) 0.1375(6) 0.43(2) 1.000 . Uani d ?
N(1) 0.9781(5) 0.4044(6) 0.9268(4) 0.036(3) 1.000 . Uani d ?
N(2) 0.9135(5) 0.3289(6) 0.8048(3) 0.029(3) 1.000 . Uani d ?
N(3) 1.0479(4) 0.2691(6) 0.8001(3) 0.031(3) 1.000 . Uani d ?
N(4) 1.0827(5) 0.0287(6) 0.8367(4) 0.032(3) 1.000 . Uani d ?
N(5) 0.9408(4) 0.1052(6) 0.7849(4) 0.032(3) 1.000 . Uani d ?
N(6) 0.9326(4) 0.1658(6) 0.8958(3) 0.023(3) 1.000 . Uani d ?
N(7) 0.6255(4) 0.0708(6) 0.8839(3) 0.029(3) 1.000 . Uani d ?
N(8) 0.6183(4) 0.3300(5) 0.9253(3) 0.031(3) 1.000 . Uani d ?
N(9) 0.5441(4) 0.2259(6) 0.8320(3) 0.029(3) 1.000 . Uani d ?
N(10) 0.3872(4) 0.1657(6) 0.8954(4) 0.032(3) 1.000 . Uani d ?
N(11) 0.4630(5) 0.3854(6) 0.8839(4) 0.033(3) 1.000 . Uani d ?
N(12) 0.4870(4) 0.2553(5) 0.9738(3) 0.022(3) 1.000 . Uani d ?
C(1) 1.0152(6) 0.4118(7) 0.8364(5) 0.031(4) 1.000 . Uani d ?
C(2) 1.0956(8) 0.5290(9) 0.8611(6) 0.074(6) 1.000 . Uani d ?
C(3) 1.0268(6) 0.3819(7) 0.8965(5) 0.025(4) 1.000 . Uani d ?
C(4) 1.0831(6) 0.3402(8) 0.9210(5) 0.036(4) 1.000 . Uani d ?
C(5) 1.0912(6) 0.3236(8) 0.9778(5) 0.041(4) 1.000 . Uani d ?
C(6) 1.0431(6) 0.3450(8) 1.0093(5) 0.046(4) 1.000 . Uani d ?
C(7) 0.9861(6) 0.3856(8) 0.9801(6) 0.043(5) 1.000 . Uani d ?
C(8) 0.9391(6) 0.4086(8) 0.8150(4) 0.032(4) 1.000 . Uani d ?
C(9) 0.9009(7) 0.4831(8) 0.8102(5) 0.043(4) 1.000 . Uani d ?
C(10) 0.8345(7) 0.4762(9) 0.7912(5) 0.046(5) 1.000 . Uani d ?
C(11) 0.8064(6) 0.394(1) 0.7781(5) 0.042(4) 1.000 . Uani d ?
C(12) 0.8481(6) 0.3233(7) 0.7856(5) 0.036(4) 1.000 . Uani d ?
C(13) 1.0528(5) 0.3589(8) 0.7973(4) 0.031(4) 1.000 . Uani d ?
C(14) 1.0865(6) 0.3990(8) 0.7596(5) 0.041(4) 1.000 . Uani d ?
C(15) 1.1193(6) 0.3484(9) 0.7241(5) 0.045(4) 1.000 . Uani d ?
C(16) 1.1166(6) 0.2571(8) 0.7280(5) 0.043(4) 1.000 . Uani d ?
C(17) 1.0796(5) 0.2216(8) 0.7660(4) 0.034(4) 1.000 . Uani d ?
C(18) 0.8770(7) 0.4414(9) 0.9829(5) 0.060(5) 1.000 . Uani d ?
C(19) 0.9759(6) 0.0222(7) 0.8709(5) 0.033(4) 1.000 . Uani d ?
C(20) 1.0199(9) -0.121(1) 0.898(1) 0.157(9) 1.000 . Uani d ?
C(21) 1.0470(5) 0.0517(7) 0.8780(5) 0.027(4) 1.000 . Uani d ?
C(22) 1.0778(6) 0.0900(7) 0.9262(5) 0.032(4) 1.000 . Uani d ?
C(23) 1.1481(6) 0.1044(7) 0.9329(5) 0.038(4) 1.000 . Uani d ?
C(24) 1.1810(5) 0.0790(7) 0.8917(5) 0.037(4) 1.000 . Uani d ?
C(25) 1.1461(6) 0.0420(8) 0.8438(5) 0.037(4) 1.000 . Uani d ?
C(26) 0.9416(5) 0.0257(8) 0.8109(5) 0.030(4) 1.000 . Uani d ?
C(27) 0.9090(6) -0.0457(8) 0.7836(5) 0.042(4) 1.000 . Uani d ?
C(28) 0.8765(6) -0.0365(9) 0.7309(6) 0.043(4) 1.000 . Uani d ?
C(29) 0.8750(5) 0.043(1) 0.7045(5) 0.045(4) 1.000 . Uani d ?
C(30) 0.9072(6) 0.1121(8) 0.7334(5) 0.043(4) 1.000 . Uani d ?
C(31) 0.9332(5) 0.0769(7) 0.9065(4) 0.024(4) 1.000 . Uani d ?
C(32) 0.8970(6) 0.0414(8) 0.9430(5) 0.046(4) 1.000 . Uani d ?
C(33) 0.8576(6) 0.094(1) 0.9724(5) 0.050(5) 1.000 . Uani d ?
C(34) 0.8582(6) 0.1849(8) 0.9639(5) 0.038(4) 1.000 . Uani d ?
C(35) 0.8962(6) 0.2170(8) 0.9246(4) 0.036(4) 1.000 . Uani d ?
C(36) 1.1488(7) -0.021(1) 0.7546(6) 0.081(6) 1.000 . Uani d ?
C(37) 0.6642(5) 0.2165(7) 0.8695(4) 0.026(3) 1.000 . Uani d ?
C(38) 0.7474(5) 0.1213(7) 0.8346(5) 0.037(4) 1.000 . Uani d ?
C(39) 0.6549(5) 0.1433(7) 0.9092(5) 0.026(4) 1.000 . Uani d ?
C(40) 0.6802(6) 0.1459(8) 0.9645(5) 0.039(4) 1.000 . Uani d ?
C(41) 0.6739(6) 0.0678(9) 0.9959(5) 0.044(4) 1.000 . Uani d ?
C(42) 0.6464(6) -0.0055(8) 0.9711(5) 0.039(4) 1.000 . Uani d ?
C(43) 0.6234(6) -0.0002(8) 0.9144(6) 0.041(4) 1.000 . Uani d ?
C(44) 0.6688(5) 0.3089(7) 0.8976(4) 0.020(3) 1.000 . Uani d ?
C(45) 0.7208(5) 0.3653(7) 0.8952(4) 0.029(4) 1.000 . Uani d ?
C(46) 0.7223(6) 0.4471(8) 0.9199(5) 0.043(4) 1.000 . Uani d ?
C(47) 0.6721(6) 0.4691(7) 0.9493(5) 0.034(4) 1.000 . Uani d ?
C(48) 0.6199(6) 0.4092(8) 0.9510(4) 0.038(4) 1.000 . Uani d ?
C(49) 0.6080(5) 0.2205(7) 0.8199(4) 0.025(3) 1.000 . Uani d ?
C(50) 0.6206(5) 0.2147(7) 0.7663(5) 0.030(3) 1.000 . Uani d ?
C(51) 0.5688(6) 0.2153(8) 0.7224(4) 0.036(4) 1.000 . Uani d ?
C(52) 0.5044(6) 0.2185(8) 0.7343(5) 0.042(4) 1.000 . Uani d ?
C(53) 0.4943(5) 0.2255(8) 0.7888(5) 0.032(4) 1.000 . Uani d ?
C(54) 0.5732(7) -0.0712(8) 0.8319(5) 0.064(5) 1.000 . Uani d ?
C(55) 0.3797(6) 0.3170(7) 0.9316(5) 0.036(4) 1.000 . Uani d ?
C(56) 0.2715(6) 0.2814(9) 0.9572(5) 0.051(4) 1.000 . Uani d ?
C(57) 0.3635(5) 0.2469(8) 0.8857(5) 0.035(4) 1.000 . Uani d ?
C(58) 0.3220(6) 0.2716(9) 0.8371(6) 0.059(5) 1.000 . Uani d ?
C(59) 0.3065(7) 0.203(1) 0.7967(5) 0.066(5) 1.000 . Uani d ?
C(60) 0.3296(9) 0.122(1) 0.8061(8) 0.070(6) 1.000 . Uani d ?
C(61) 0.3718(7) 0.109(1) 0.8554(8) 0.053(6) 1.000 . Uani d ?
C(62) 0.4099(5) 0.3985(8) 0.9089(4) 0.025(4) 1.000 . Uani d ?
C(63) 0.3836(6) 0.4828(8) 0.9121(4) 0.037(4) 1.000 . Uani d ?
C(64) 0.4134(6) 0.5528(8) 0.8907(5) 0.044(4) 1.000 . Uani d ?
C(65) 0.4687(7) 0.5392(8) 0.8646(5) 0.044(4) 1.000 . Uani d ?
C(66) 0.4925(6) 0.4544(9) 0.8612(4) 0.039(4) 1.000 . Uani d ?
C(67) 0.4270(5) 0.2853(7) 0.9828(4) 0.027(3) 1.000 . Uani d ?
C(68) 0.4078(5) 0.2893(7) 1.0354(5) 0.029(4) 1.000 . Uani d ?
C(69) 0.4513(6) 0.2605(7) 1.0807(5) 0.036(4) 1.000 . Uani d ?
C(70) 0.5134(6) 0.2324(8) 1.0727(4) 0.044(4) 1.000 . Uani d ?
C(71) 0.5302(5) 0.2304(7) 1.0187(5) 0.033(4) 1.000 . Uani d ?
C(72) 0.4469(8) 0.0138(9) 0.9093(8) 0.085(7) 1.000 . Uani d ?
C(73) 0.2936(7) 0.2853(9) 0.6277(5) 0.040(4) 1.000 . Uani d ?
C(74) 0.2230(9) 0.182(1) 0.1160(8) 0.077(5) 1.000 . Uiso d ?
H(1) 1.0984 0.5157 0.8995 0.087 1.000 . Uiso c ?
H(2) 1.1288 0.4983 0.8454 0.087 1.000 . Uiso c ?
H(3) 1.1011 0.5910 0.8567 0.087 1.000 . Uiso c ?
H(4) 1.1165 0.3228 0.8994 0.044 1.000 . Uiso c ?
H(5) 1.1316 0.2966 0.9952 0.049 1.000 . Uiso c ?
H(6) 1.0475 0.3331 1.0481 0.055 1.000 . Uiso c ?
H(7) 0.9204 0.5394 0.8197 0.049 1.000 . Uiso c ?
H(8) 0.8071 0.5275 0.7879 0.054 1.000 . Uiso c ?
H(9) 0.7601 0.3872 0.7638 0.050 1.000 . Uiso c ?
H(10) 0.8299 0.2668 0.7767 0.044 1.000 . Uiso c ?
H(11) 1.0872 0.4613 0.7573 0.046 1.000 . Uiso c ?
H(12) 1.1433 0.3761 0.6982 0.055 1.000 . Uiso c ?
H(13) 1.1392 0.2209 0.7047 0.053 1.000 . Uiso c ?
H(14) 1.0769 0.1595 0.7680 0.040 1.000 . Uiso c ?
H(15) 0.8868 0.4942 0.9656 0.071 1.000 . Uiso c ?
H(16) 0.8580 0.3998 0.9558 0.071 1.000 . Uiso c ?
H(17) 0.8481 0.4512 1.0093 0.071 1.000 . Uiso c ?
H(18) 1.0046 -0.1739 0.9127 0.187 1.000 . Uiso c ?
H(19) 1.0354 -0.1296 0.8648 0.187 1.000 . Uiso c ?
H(20) 1.0538 -0.0957 0.9254 0.187 1.000 . Uiso c ?
H(21) 1.0528 0.1065 0.9549 0.040 1.000 . Uiso c ?
H(22) 1.1707 0.1319 0.9656 0.046 1.000 . Uiso c ?
H(23) 1.2281 0.0859 0.8955 0.043 1.000 . Uiso c ?
H(24) 0.9100 -0.1016 0.8016 0.052 1.000 . Uiso c ?
H(25) 0.8540 -0.0861 0.7125 0.054 1.000 . Uiso c ?
H(26) 0.8529 0.0507 0.6675 0.054 1.000 . Uiso c ?
H(27) 0.9059 0.1685 0.7159 0.052 1.000 . Uiso c ?
H(28) 0.8993 -0.0209 0.9495 0.052 1.000 . Uiso c ?
H(29) 0.8309 0.0686 0.9974 0.057 1.000 . Uiso c ?
H(30) 0.8328 0.2234 0.9836 0.046 1.000 . Uiso c ?
H(31) 0.8965 0.2786 0.9183 0.041 1.000 . Uiso c ?
H(32) 1.1147 0.0175 0.7378 0.095 1.000 . Uiso c ?
H(33) 1.1798 -0.0312 0.7294 0.095 1.000 . Uiso c ?
H(34) 1.1306 -0.0742 0.7648 0.095 1.000 . Uiso c ?
H(35) 0.7498 0.0839 0.8665 0.047 1.000 . Uiso c ?
H(36) 0.7151 0.0982 0.8058 0.047 1.000 . Uiso c ?
H(37) 0.7894 0.1236 0.8223 0.047 1.000 . Uiso c ?
H(38) 0.7012 0.1971 0.9814 0.046 1.000 . Uiso c ?
H(39) 0.6890 0.0678 1.0349 0.052 1.000 . Uiso c ?
H(40) 0.6423 -0.0585 0.9914 0.047 1.000 . Uiso c ?
H(41) 0.7571 0.3470 0.8768 0.034 1.000 . Uiso c ?
H(42) 0.7577 0.4874 0.9164 0.049 1.000 . Uiso c ?
H(43) 0.6723 0.5239 0.9682 0.039 1.000 . Uiso c ?
H(44) 0.5845 0.4246 0.9707 0.044 1.000 . Uiso c ?
H(45) 0.6659 0.2110 0.7592 0.036 1.000 . Uiso c ?
H(46) 0.5776 0.2128 0.6847 0.044 1.000 . Uiso c ?
H(47) 0.4677 0.2158 0.7051 0.051 1.000 . Uiso c ?
H(48) 0.4496 0.2302 0.7965 0.041 1.000 . Uiso c ?
H(49) 0.5427 -0.0245 0.8233 0.074 1.000 . Uiso c ?
H(50) 0.6115 -0.0619 0.8143 0.074 1.000 . Uiso c ?
H(51) 0.5530 -0.1255 0.8201 0.074 1.000 . Uiso c ?
H(52) 0.2332 0.3085 0.9685 0.061 1.000 . Uiso c ?
H(53) 0.2589 0.2507 0.9233 0.061 1.000 . Uiso c ?
H(54) 0.2908 0.2420 0.9851 0.061 1.000 . Uiso c ?
H(55) 0.3041 0.3298 0.8312 0.070 1.000 . Uiso c ?
H(56) 0.2793 0.2173 0.7625 0.080 1.000 . Uiso c ?
H(57) 0.3173 0.0759 0.7798 0.086 1.000 . Uiso c ?
H(58) 0.3444 0.4915 0.9290 0.044 1.000 . Uiso c ?
H(59) 0.3958 0.6101 0.8939 0.053 1.000 . Uiso c ?
H(60) 0.4896 0.5875 0.8491 0.054 1.000 . Uiso c ?
H(61) 0.5302 0.4445 0.8430 0.046 1.000 . Uiso c ?
H(62) 0.3647 0.3111 1.0399 0.036 1.000 . Uiso c ?
H(63) 0.4384 0.2602 1.1171 0.044 1.000 . Uiso c ?
H(64) 0.5452 0.2143 1.1038 0.053 1.000 . Uiso c ?
H(65) 0.5739 0.2113 1.0138 0.040 1.000 . Uiso c ?
H(66) 0.4597 -0.0459 0.9101 0.099 1.000 . Uiso c ?
H(67) 0.4827 0.0506 0.9041 0.099 1.000 . Uiso c ?
H(68) 0.4291 0.0293 0.9417 0.099 1.000 . Uiso c ?

loop_
_atom_site_aniso_label
_atom_site_aniso_U_11
_atom_site_aniso_U_22
_atom_site_aniso_U_33
_atom_site_aniso_U_12
_atom_site_aniso_U_13
_atom_site_aniso_U_23
Cu(1) 0.0382(9) 0.0265(9) 0.0322(9) -0.0044(8) 0.0081(7) 0.0027(8)
Cu(2) 0.0289(8) 0.039(1) 0.0327(9) -0.0004(8) 0.0129(7) -0.0027(8)
S(1) 0.060(3) 0.094(4) 0.089(3) -0.016(3) 0.001(3) 0.004(3)
S(2) 0.155(5) 0.050(3) 0.036(2) -0.037(3) 0.028(3) -0.006(2)
F(1) 0.081(6) 0.091(7) 0.112(7) -0.018(5) 0.011(5) 0.037(6)
F(2) 0.28(2) 0.13(1) 0.13(1) -0.04(1) 0.03(1) -0.011(8)
F(3) 0.046(6) 0.12(1) 0.31(2) -0.026(6) -0.058(8) 0.09(1)
F(4) 0.22(1) 0.062(6) 0.058(6) -0.057(7) 0.020(6) -0.022(5)
F(5) 0.13(1) 0.74(4) 0.20(1) -0.08(2) 0.03(1) -0.01(2)
F(6) 0.35(2) 0.057(7) 0.070(7) -0.004(8) -0.056(9) 0.010(5)
O(1) 0.057(6) 0.023(5) 0.060(6) -0.015(5) 0.007(5) 0.003(4)
O(2) 0.032(5) 0.101(8) 0.043(6) 0.011(6) -0.003(5) -0.018(5)
O(3) 0.049(6) 0.024(5) 0.095(7) -0.000(5) 0.004(5) 0.022(5)
O(4) 0.044(6) 0.085(7) 0.055(6) -0.000(5) 0.015(5) -0.009(6)
O(5) 0.023(4) 0.030(5) 0.047(5) 0.006(4) 0.019(4) -0.009(4)
O(6) 0.089(7) 0.025(5) 0.039(5) -0.008(5) 0.014(5) 0.002(4)
O(7) 0.028(5) 0.032(5) 0.047(5) -0.000(4) 0.024(4) -0.004(4)
O(8) 0.058(8) 0.058(8) 0.12(1) -0.012(7) 0.040(7) -0.035(7)
O(9) 0.27(2) 0.12(1) 0.104(9) -0.07(1) 0.10(1) -0.078(8)
O(10) 0.031(6) 0.23(2) 0.15(1) 0.025(8) 0.005(6) 0.11(1)
O(11) 0.084(8) 0.078(8) 0.15(1) -0.023(6) -0.009(7) 0.085(8)
O(12) 0.103(8) 0.071(7) 0.062(6) -0.009(6) 0.055(6) -0.028(5)
O(13) 0.52(3) 0.030(7) 0.069(9) -0.08(1) -0.01(1) 0.004(6)
O(14) 0.08(1) 1.10(7) 0.13(1) 0.16(3) 0.044(9) -0.03(3)
N(1) 0.041(7) 0.040(7) 0.024(6) -0.008(5) -0.004(5) -0.008(5)
N(2) 0.034(7) 0.025(6) 0.028(6) 0.007(5) 0.001(5) 0.005(5)
N(3) 0.038(6) 0.028(6) 0.026(6) 0.005(5) 0.007(5) -0.003(5)
N(4) 0.039(7) 0.027(6) 0.031(6) -0.001(5) 0.002(5) 0.005(5)
N(5) 0.036(6) 0.033(7) 0.029(6) -0.004(5) 0.006(5) -0.006(5)
N(6) 0.015(5) 0.028(6) 0.027(5) -0.004(5) 0.002(4) -0.005(5)
N(7) 0.039(6) 0.027(6) 0.023(5) -0.008(5) 0.008(5) -0.006(5)
N(8) 0.044(7) 0.016(5) 0.034(6) 0.005(5) 0.006(5) -0.013(5)
N(9) 0.020(5) 0.036(6) 0.030(5) -0.009(5) -0.002(4) 0.003(5)
N(10) 0.035(7) 0.015(6) 0.050(7) -0.009(5) 0.019(5) -0.016(6)
N(11) 0.043(7) 0.023(6) 0.034(6) 0.001(5) 0.010(5) 0.001(5)
N(12) 0.020(5) 0.019(5) 0.031(6) 0.000(4) 0.013(5) -0.001(4)
C(1) 0.034(8) 0.021(7) 0.037(8) -0.012(6) 0.001(6) -0.000(6)
C(2) 0.10(1) 0.05(1) 0.07(1) -0.020(9) -0.00(1) -0.007(8)
C(3) 0.022(7) 0.022(7) 0.033(8) -0.004(6) 0.009(6) -0.009(6)
C(4) 0.040(9) 0.036(8) 0.038(8) -0.003(7) 0.020(7) -0.005(7)
C(5) 0.034(8) 0.046(9) 0.042(9) -0.007(7) -0.001(7) -0.002(7)
C(6) 0.039(9) 0.06(1) 0.037(8) -0.013(8) 0.003(7) -0.006(7)
C(7) 0.029(9) 0.06(1) 0.04(1) -0.012(7) 0.002(7) -0.012(8)
C(8) 0.043(9) 0.030(8) 0.022(7) 0.002(7) -0.002(6) 0.008(6)
C(9) 0.049(9) 0.035(9) 0.040(8) 0.003(8) -0.006(7) 0.005(7)
C(10) 0.06(1) 0.05(1) 0.031(8) 0.032(9) 0.010(7) 0.013(7)
C(11) 0.031(8) 0.07(1) 0.025(7) -0.001(8) -0.000(6) 0.015(7)
C(12) 0.035(8) 0.029(8) 0.044(8) 0.006(7) 0.012(7) 0.004(6)
C(13) 0.030(7) 0.029(8) 0.032(8) -0.008(6) -0.001(6) 0.008(6)
C(14) 0.046(8) 0.039(8) 0.038(8) -0.008(7) 0.011(7) 0.003(7)
C(15) 0.036(8) 0.07(1) 0.035(8) -0.011(8) 0.009(7) 0.008(8)
C(16) 0.042(8) 0.042(9) 0.045(8) 0.005(7) 0.006(7) -0.008(7)
C(17) 0.038(7) 0.029(7) 0.037(7) -0.011(7) 0.012(6) 0.007(7)
C(18) 0.045(9) 0.08(1) 0.056(9) -0.007(8) 0.004(8) -0.018(8)
C(19) 0.045(8) 0.012(7) 0.038(8) -0.000(6) -0.004(6) 0.007(6)
C(20) 0.08(1) 0.06(1) 0.32(3) -0.01(1) -0.03(2) 0.08(2)
C(21) 0.016(7) 0.030(8) 0.033(8) 0.004(6) 0.001(6) 0.008(6)
C(22) 0.024(8) 0.031(8) 0.041(8) -0.003(6) 0.007(6) 0.006(6)
C(23) 0.046(9) 0.028(8) 0.038(8) -0.003(7) 0.003(7) -0.008(6)
C(24) 0.027(8) 0.035(8) 0.048(9) -0.010(6) 0.003(7) 0.004(7)
C(25) 0.015(7) 0.047(9) 0.048(9) 0.009(7) 0.006(7) 0.008(7)
C(26) 0.023(7) 0.032(8) 0.034(8) 0.001(6) 0.004(6) 0.004(7)
C(27) 0.030(8) 0.037(8) 0.059(9) -0.001(7) 0.002(7) -0.019(7)
C(28) 0.021(8) 0.045(9) 0.06(1) -0.008(7) -0.007(7) -0.023(8)
C(29) 0.021(8) 0.08(1) 0.030(8) 0.018(8) -0.005(6) -0.017(8)
C(30) 0.047(9) 0.041(9) 0.036(8) 0.007(7) -0.007(7) -0.012(7)
C(31) 0.016(7) 0.033(8) 0.025(7) -0.002(6) 0.006(5) 0.013(6)
C(32) 0.057(9) 0.038(8) 0.043(8) 0.003(7) 0.006(7) 0.023(7)
C(33) 0.029(8) 0.08(1) 0.040(8) 0.009(8) 0.018(7) 0.006(8)
C(34) 0.035(8) 0.035(8) 0.045(8) 0.004(7) 0.012(7) 0.001(7)
C(35) 0.044(8) 0.033(8) 0.029(7) -0.001(7) 0.003(6) -0.004(7)
C(36) 0.06(1) 0.13(2) 0.05(1) 0.01(1) 0.009(8) -0.03(1)
C(37) 0.022(6) 0.030(7) 0.028(6) -0.003(6) 0.009(5) -0.001(6)
C(38) 0.026(7) 0.033(8) 0.055(8) 0.010(6) 0.020(6) -0.004(6)
C(39) 0.022(7) 0.035(8) 0.022(7) 0.007(6) 0.011(6) 0.003(6)
C(40) 0.033(8) 0.046(9) 0.039(8) 0.009(7) 0.009(7) 0.003(7)
C(41) 0.056(9) 0.041(9) 0.034(8) 0.001(7) -0.002(7) 0.005(7)
C(42) 0.053(9) 0.026(8) 0.038(9) 0.004(7) 0.012(7) 0.012(7)
C(43) 0.06(1) 0.026(8) 0.039(9) 0.007(7) 0.014(7) -0.005(7)
C(44) 0.008(6) 0.029(7) 0.025(7) 0.002(5) 0.011(5) -0.006(5)
C(45) 0.039(8) 0.029(8) 0.020(7) 0.003(6) 0.005(6) 0.005(6)
C(46) 0.048(9) 0.032(8) 0.044(8) -0.001(7) -0.016(7) 0.004(7)
C(47) 0.043(8) 0.021(7) 0.035(8) 0.003(7) -0.001(7) -0.009(6)
C(48) 0.040(8) 0.048(9) 0.025(7) -0.001(7) 0.003(6) -0.008(7)
C(49) 0.029(7) 0.021(6) 0.026(7) -0.002(6) 0.005(5) -0.000(6)
C(50) 0.033(7) 0.029(7) 0.030(7) 0.004(6) 0.005(6) 0.001(6)
C(51) 0.057(9) 0.029(7) 0.028(7) -0.009(8) 0.022(6) -0.006(6)
C(52) 0.037(8) 0.047(8) 0.039(8) -0.005(7) -0.008(6) 0.005(7)
C(53) 0.018(6) 0.041(8) 0.039(8) -0.009(7) 0.004(6) -0.001(7)
C(54) 0.11(1) 0.034(8) 0.041(9) -0.034(8) 0.000(8) -0.009(7)
C(55) 0.047(9) 0.029(8) 0.032(7) 0.004(6) 0.007(7) -0.001(6)
C(56) 0.045(8) 0.053(9) 0.061(9) 0.005(8) 0.028(7) 0.001(8)
C(57) 0.022(7) 0.05(1) 0.037(8) -0.021(7) 0.013(6) -0.009(7)
C(58) 0.044(9) 0.06(1) 0.07(1) 0.000(8) -0.008(8) 0.007(9)
C(59) 0.05(1) 0.10(1) 0.049(9) -0.04(1) 0.002(7) -0.04(1)
C(60) 0.07(1) 0.06(1) 0.08(1) -0.03(1) 0.03(1) -0.05(1)
C(61) 0.04(1) 0.04(1) 0.09(1) -0.002(8) 0.035(9) -0.01(1)
C(62) 0.015(7) 0.039(8) 0.020(7) 0.003(6) 0.006(5) -0.001(6)
C(63) 0.039(8) 0.038(8) 0.034(8) 0.001(7) 0.011(6) -0.006(7)
C(64) 0.051(9) 0.028(8) 0.057(9) 0.006(7) 0.021(8) -0.000(7)
C(65) 0.07(1) 0.021(8) 0.038(8) -0.013(7) 0.007(7) 0.005(6)
C(66) 0.036(8) 0.050(9) 0.034(8) -0.008(7) 0.015(6) 0.004(7)
C(67) 0.034(7) 0.012(6) 0.036(7) -0.002(6) 0.009(6) -0.002(6)
C(68) 0.034(7) 0.023(7) 0.035(7) 0.003(6) 0.020(6) 0.001(6)
C(69) 0.043(8) 0.037(8) 0.035(8) 0.000(7) 0.030(6) -0.010(6)
C(70) 0.065(9) 0.035(8) 0.029(7) -0.012(8) 0.001(7) 0.003(6)
C(71) 0.027(7) 0.030(7) 0.047(8) -0.002(6) 0.019(6) 0.003(7)
C(72) 0.08(1) 0.032(9) 0.16(2) 0.02(1) 0.07(1) -0.01(1)
C(73) 0.06(1) 0.037(8) 0.027(7) -0.008(8) 0.021(7) 0.004(7)

loop_
_atom_type_symbol
_atom_type_oxidation_number
_atom_type_number_in_cell
_atom_type_scat_dispersion_real
_atom_type_scat_dispersion_imag
_atom_type_scat_source
C 0 296 0.002 0.002
;International Tables for Crystallography
(1992, Vol. C, Table 6.1.1.2)
;
H 0 272 0.000 0.000
;International Tables for Crystallography
(1992, Vol. C, Table 6.1.1.2)
;
N 0 48 0.004 0.003
;International Tables for Crystallography
(1992, Vol. C, Table 6.1.1.2)
;
O 0 56 0.008 0.006
;International Tables for Crystallography
(1992, Vol. C, Table 6.1.1.2)
;
F 0 24 0.014 0.010
;International Tables for Crystallography
(1992, Vol. C, Table 6.1.1.2)
;
S 0 8 0.110 0.124
;International Tables for Crystallography
(1992, Vol. C, Table 6.1.1.2)
;
Cu 0 8 0.263 1.266
;International Tables for Crystallography
(1992, Vol. C, Tables 4.2.6.8 and 6.1.1.1)
;

loop_
_geom_angle_atom_site_label_1
_geom_angle_atom_site_label_2
_geom_angle_atom_site_label_3
_geom_angle
_geom_angle_site_symmetry_1
_geom_angle_site_symmetry_2
_geom_angle_site_symmetry_3
_geom_angle_publ_flag
N(2) Cu(1) N(3) 89.4(4) . . . ?
N(2) Cu(1) N(5) 112.3(3) . . . ?
N(2) Cu(1) N(6) 106.5(4) . . . ?
N(3) Cu(1) N(5) 108.0(4) . . . ?
N(3) Cu(1) N(6) 150.3(3) . . . ?
N(5) Cu(1) N(6) 89.5(4) . . . ?
N(8) Cu(2) N(9) 93.9(3) . . . ?
N(8) Cu(2) N(11) 99.4(3) . . . ?
N(8) Cu(2) N(12) 106.0(3) . . . ?
N(9) Cu(2) N(11) 105.1(3) . . . ?
N(9) Cu(2) N(12) 152.8(3) . . . ?
N(11) Cu(2) N(12) 90.2(3) . . . ?
O(9) S(1) O(10) 114.0(7) . . . ?
O(9) S(1) O(11) 113.9(7) . . . ?
O(9) S(1) C(73) 101.9(7) . . . ?
O(10) S(1) O(11) 116.5(7) . . . ?
O(10) S(1) C(73) 101.6(7) . . . ?
O(11) S(1) C(73) 106.5(6) . . . ?
O(12) S(2) O(13) 137.4(7) . . . ?
O(12) S(2) O(14) 99.2(7) . . . ?
O(12) S(2) C(74) 108.3(8) . . . ?
O(13) S(2) O(14) 99(1) . . . ?
O(13) S(2) C(74) 113.0(8) . . . ?
O(14) S(2) C(74) 78(1) . . . ?
C(1) O(1) C(2) 115.0(8) . . . ?
C(7) O(2) C(18) 117.7(9) . . . ?
C(19) O(3) C(20) 123(1) . . . ?
C(25) O(4) C(36) 116.8(9) . . . ?
C(37) O(5) C(38) 117.2(8) . . . ?
C(43) O(6) C(54) 116.9(9) . . . ?
C(55) O(7) C(56) 115.5(8) . . . ?
C(61) O(8) C(72) 116(1) . . . ?
C(3) N(1) C(7) 119(1) . . . ?
Cu(1) N(2) C(8) 119.4(7) . . . ?
Cu(1) N(2) C(12) 122.2(7) . . . ?
C(8) N(2) C(12) 118(1) . . . ?
Cu(1) N(3) C(13) 119.1(7) . . . ?
Cu(1) N(3) C(17) 119.5(7) . . . ?
C(13) N(3) C(17) 117.5(9) . . . ?
C(21) N(4) C(25) 119.1(9) . . . ?
Cu(1) N(5) C(26) 119.1(7) . . . ?
Cu(1) N(5) C(30) 121.1(8) . . . ?
C(26) N(5) C(30) 118.2(9) . . . ?
Cu(1) N(6) C(31) 122.1(7) . . . ?
Cu(1) N(6) C(35) 119.5(7) . . . ?
C(31) N(6) C(35) 117.6(9) . . . ?
C(39) N(7) C(43) 117.5(9) . . . ?
Cu(2) N(8) C(44) 119.9(6) . . . ?
Cu(2) N(8) C(48) 117.6(7) . . . ?
C(44) N(8) C(48) 118.3(9) . . . ?
Cu(2) N(9) C(49) 122.4(6) . . . ?
Cu(2) N(9) C(53) 117.6(7) . . . ?
C(49) N(9) C(53) 117.3(9) . . . ?
C(57) N(10) C(61) 116(1) . . . ?
Cu(2) N(11) C(62) 119.6(7) . . . ?
Cu(2) N(11) C(66) 116.6(7) . . . ?
C(62) N(11) C(66) 120(1) . . . ?
Cu(2) N(12) C(67) 124.7(7) . . . ?
Cu(2) N(12) C(71) 116.4(7) . . . ?
C(67) N(12) C(71) 117.4(9) . . . ?
O(1) C(1) C(3) 109.9(8) . . . ?
O(1) C(1) C(8) 103.1(8) . . . ?
O(1) C(1) C(13) 109.9(9) . . . ?
C(3) C(1) C(8) 108.7(9) . . . ?
C(3) C(1) C(13) 114.7(9) . . . ?
C(8) C(1) C(13) 109.8(9) . . . ?
O(1) C(2) H(1) 109.2 . . . no
O(1) C(2) H(2) 109.6 . . . no
O(1) C(2) H(3) 108.7 . . . no
H(1) C(2) H(2) 110.3 . . . no
H(1) C(2) H(3) 109.2 . . . no
H(2) C(2) H(3) 109.8 . . . no
N(1) C(3) C(1) 115.0(9) . . . ?
N(1) C(3) C(4) 121(1) . . . ?
C(1) C(3) C(4) 124(1) . . . ?
C(3) C(4) C(5) 119(1) . . . ?
C(3) C(4) H(4) 120.3 . . . no
C(5) C(4) H(4) 120.5 . . . no
C(4) C(5) C(6) 121(1) . . . ?
C(4) C(5) H(5) 119.0 . . . no
C(6) C(5) H(5) 119.5 . . . no
C(5) C(6) C(7) 115(1) . . . ?
C(5) C(6) H(6) 122.5 . . . no
C(7) C(6) H(6) 122.4 . . . no
O(2) C(7) N(1) 120(1) . . . ?
O(2) C(7) C(6) 115(1) . . . ?
N(1) C(7) C(6) 125(1) . . . ?
N(2) C(8) C(1) 116(1) . . . ?
N(2) C(8) C(9) 122(1) . . . ?
C(1) C(8) C(9) 122(1) . . . ?
C(8) C(9) C(10) 119(1) . . . ?
C(8) C(9) H(7) 120.6 . . . no
C(10) C(9) H(7) 120.4 . . . no
C(9) C(10) C(11) 120(1) . . . ?
C(9) C(10) H(8) 120.0 . . . no
C(11) C(10) H(8) 119.9 . . . no
C(10) C(11) C(12) 117(1) . . . ?
C(10) C(11) H(9) 122.0 . . . no
C(12) C(11) H(9) 121.1 . . . no
N(2) C(12) C(11) 124(1) . . . ?
N(2) C(12) H(10) 118.0 . . . no
C(11) C(12) H(10) 118.1 . . . no
N(3) C(13) C(1) 116(1) . . . ?
N(3) C(13) C(14) 122(1) . . . ?
C(1) C(13) C(14) 122(1) . . . ?
C(13) C(14) C(15) 120(1) . . . ?
C(13) C(14) H(11) 120.0 . . . no
C(15) C(14) H(11) 120.0 . . . no
C(14) C(15) C(16) 119(1) . . . ?
C(14) C(15) H(12) 120.1 . . . no
C(16) C(15) H(12) 121.2 . . . no
C(15) C(16) C(17) 118(1) . . . ?
C(15) C(16) H(13) 120.4 . . . no
C(17) C(16) H(13) 121.8 . . . no
N(3) C(17) C(16) 124(1) . . . ?
N(3) C(17) H(14) 118.1 . . . no
C(16) C(17) H(14) 117.7 . . . no
O(2) C(18) H(15) 108.5 . . . no
O(2) C(18) H(16) 107.9 . . . no
O(2) C(18) H(17) 108.5 . . . no
H(15) C(18) H(16) 110.3 . . . no
H(15) C(18) H(17) 111.3 . . . no
H(16) C(18) H(17) 110.3 . . . no
O(3) C(19) C(21) 111.1(9) . . . ?
O(3) C(19) C(26) 108.6(9) . . . ?
O(3) C(19) C(31) 103.0(9) . . . ?
C(21) C(19) C(26) 114(1) . . . ?
C(21) C(19) C(31) 112.5(9) . . . ?
C(26) C(19) C(31) 107.4(9) . . . ?
O(3) C(20) H(18) 107.7 . . . no
O(3) C(20) H(19) 110.1 . . . no
O(3) C(20) H(20) 107.2 . . . no
H(18) C(20) H(19) 112.0 . . . no
H(18) C(20) H(20) 108.4 . . . no
H(19) C(20) H(20) 111.3 . . . no
N(4) C(21) C(19) 116.2(9) . . . ?
N(4) C(21) C(22) 121(1) . . . ?
C(19) C(21) C(22) 123(1) . . . ?
C(21) C(22) C(23) 119(1) . . . ?
C(21) C(22) H(21) 120.6 . . . no
C(23) C(22) H(21) 120.4 . . . no
C(22) C(23) C(24) 118(1) . . . ?
C(22) C(23) H(22) 120.8 . . . no
C(24) C(23) H(22) 121.1 . . . no
C(23) C(24) C(25) 120(1) . . . ?
C(23) C(24) H(23) 120.0 . . . no
C(25) C(24) H(23) 120.5 . . . no
O(4) C(25) N(4) 121(1) . . . ?
O(4) C(25) C(24) 116(1) . . . ?
N(4) C(25) C(24) 124(1) . . . ?
N(5) C(26) C(19) 116.6(9) . . . ?
N(5) C(26) C(27) 120(1) . . . ?
C(19) C(26) C(27) 123(1) . . . ?
C(26) C(27) C(28) 120(1) . . . ?
C(26) C(27) H(24) 119.8 . . . no
C(28) C(27) H(24) 120.0 . . . no
C(27) C(28) C(29) 120(1) . . . ?
C(27) C(28) H(25) 119.5 . . . no
C(29) C(28) H(25) 120.0 . . . no
C(28) C(29) C(30) 117(1) . . . ?
C(28) C(29) H(26) 121.5 . . . no
C(30) C(29) H(26) 121.2 . . . no
N(5) C(30) C(29) 124(1) . . . ?
N(5) C(30) H(27) 117.5 . . . no
C(29) C(30) H(27) 118.4 . . . no
N(6) C(31) C(19) 114.2(9) . . . ?
N(6) C(31) C(32) 122(1) . . . ?
C(19) C(31) C(32) 124(1) . . . ?
C(31) C(32) C(33) 121(1) . . . ?
C(31) C(32) H(28) 119.1 . . . no
C(33) C(32) H(28) 120.0 . . . no
C(32) C(33) C(34) 118(1) . . . ?
C(32) C(33) H(29) 120.4 . . . no
C(34) C(33) H(29) 121.3 . . . no
C(33) C(34) C(35) 118(1) . . . ?
C(33) C(34) H(30) 120.9 . . . no
C(35) C(34) H(30) 121.4 . . . no
N(6) C(35) C(34) 124(1) . . . ?
N(6) C(35) H(31) 118.3 . . . no
C(34) C(35) H(31) 118.1 . . . no
O(4) C(36) H(32) 108.4 . . . no
O(4) C(36) H(33) 108.3 . . . no
O(4) C(36) H(34) 109.3 . . . no
H(32) C(36) H(33) 109.3 . . . no
H(32) C(36) H(34) 110.7 . . . no
H(33) C(36) H(34) 110.7 . . . no
O(5) C(37) C(39) 110.6(8) . . . ?
O(5) C(37) C(44) 103.2(8) . . . ?
O(5) C(37) C(49) 109.4(8) . . . ?
C(39) C(37) C(44) 113.1(8) . . . ?
C(39) C(37) C(49) 112.7(8) . . . ?
C(44) C(37) C(49) 107.4(8) . . . ?
O(5) C(38) H(35) 109.2 . . . no
O(5) C(38) H(36) 109.4 . . . no
O(5) C(38) H(37) 109.8 . . . no
H(35) C(38) H(36) 109.0 . . . no
H(35) C(38) H(37) 109.7 . . . no
H(36) C(38) H(37) 109.7 . . . no
N(7) C(39) C(37) 113.5(9) . . . ?
N(7) C(39) C(40) 123(1) . . . ?
C(37) C(39) C(40) 123(1) . . . ?
C(39) C(40) C(41) 117(1) . . . ?
C(39) C(40) H(38) 121.8 . . . no
C(41) C(40) H(38) 121.3 . . . no
C(40) C(41) C(42) 121(1) . . . ?
C(40) C(41) H(39) 119.4 . . . no
C(42) C(41) H(39) 119.8 . . . no
C(41) C(42) C(43) 117(1) . . . ?
C(41) C(42) H(40) 121.8 . . . no
C(43) C(42) H(40) 121.3 . . . no
O(6) C(43) N(7) 119(1) . . . ?
O(6) C(43) C(42) 116(1) . . . ?
N(7) C(43) C(42) 125(1) . . . ?
N(8) C(44) C(37) 115.6(9) . . . ?
N(8) C(44) C(45) 121(1) . . . ?
C(37) C(44) C(45) 122.9(9) . . . ?
C(44) C(45) C(46) 121(1) . . . ?
C(44) C(45) H(41) 119.4 . . . no
C(46) C(45) H(41) 119.6 . . . no
C(45) C(46) C(47) 118(1) . . . ?
C(45) C(46) H(42) 120.6 . . . no
C(47) C(46) H(42) 121.0 . . . no
C(46) C(47) C(48) 119(1) . . . ?
C(46) C(47) H(43) 121.0 . . . no
C(48) C(47) H(43) 120.3 . . . no
N(8) C(48) C(47) 122(1) . . . ?
N(8) C(48) H(44) 118.8 . . . no
C(47) C(48) H(44) 119.1 . . . no
N(9) C(49) C(37) 116.8(9) . . . ?
N(9) C(49) C(50) 121.4(9) . . . ?
C(37) C(49) C(50) 121.7(9) . . . ?
C(49) C(50) C(51) 121(1) . . . ?
C(49) C(50) H(45) 119.4 . . . no
C(51) C(50) H(45) 120.0 . . . no
C(50) C(51) C(52) 118(1) . . . ?
C(50) C(51) H(46) 120.7 . . . no
C(52) C(51) H(46) 120.9 . . . no
C(51) C(52) C(53) 119(1) . . . ?
C(51) C(52) H(47) 120.3 . . . no
C(53) C(52) H(47) 120.7 . . . no
N(9) C(53) C(52) 123(1) . . . ?
N(9) C(53) H(48) 118.4 . . . no
C(52) C(53) H(48) 118.3 . . . no
O(6) C(54) H(49) 109.2 . . . no
O(6) C(54) H(50) 108.6 . . . no
O(6) C(54) H(51) 109.0 . . . no
H(49) C(54) H(50) 109.9 . . . no
H(49) C(54) H(51) 110.2 . . . no
H(50) C(54) H(51) 109.9 . . . no
O(7) C(55) C(57) 109.5(9) . . . ?
O(7) C(55) C(62) 104.4(8) . . . ?
O(7) C(55) C(67) 109.1(9) . . . ?
C(57) C(55) C(62) 110.9(9) . . . ?
C(57) C(55) C(67) 114.3(9) . . . ?
C(62) C(55) C(67) 108.1(9) . . . ?
O(7) C(56) H(52) 109.0 . . . no
O(7) C(56) H(53) 109.2 . . . no
O(7) C(56) H(54) 109.6 . . . no
H(52) C(56) H(53) 109.3 . . . no
H(52) C(56) H(54) 109.7 . . . no
H(53) C(56) H(54) 110.1 . . . no
N(10) C(57) C(55) 118.6(9) . . . ?
N(10) C(57) C(58) 124(1) . . . ?
C(55) C(57) C(58) 118(1) . . . ?
C(57) C(58) C(59) 116(1) . . . ?
C(57) C(58) H(55) 122.8 . . . no
C(59) C(58) H(55) 121.6 . . . no
C(58) C(59) C(60) 121(1) . . . ?
C(58) C(59) H(56) 118.8 . . . no
C(60) C(59) H(56) 120.0 . . . no
C(59) C(60) C(61) 116(2) . . . ?
C(59) C(60) H(57) 121.1 . . . no
C(61) C(60) H(57) 122.7 . . . no
O(8) C(61) N(10) 118(1) . . . ?
O(8) C(61) C(60) 115(1) . . . ?
N(10) C(61) C(60) 127(1) . . . ?
N(11) C(62) C(55) 116(1) . . . ?
N(11) C(62) C(63) 120(1) . . . ?
C(55) C(62) C(63) 123(1) . . . ?
C(62) C(63) C(64) 120(1) . . . ?
C(62) C(63) H(58) 119.9 . . . no
C(64) C(63) H(58) 120.0 . . . no
C(63) C(64) C(65) 120(1) . . . ?
C(63) C(64) H(59) 119.4 . . . no
C(65) C(64) H(59) 121.0 . . . no
C(64) C(65) C(66) 119(1) . . . ?
C(64) C(65) H(60) 120.3 . . . no
C(66) C(65) H(60) 121.1 . . . no
N(11) C(66) C(65) 121(1) . . . ?
N(11) C(66) H(61) 119.9 . . . no
C(65) C(66) H(61) 119.1 . . . no
N(12) C(67) C(55) 116.7(9) . . . ?
N(12) C(67) C(68) 122.9(9) . . . ?
C(55) C(67) C(68) 120(1) . . . ?
C(67) C(68) C(69) 119(1) . . . ?
C(67) C(68) H(62) 120.2 . . . no
C(69) C(68) H(62) 120.5 . . . no
C(68) C(69) C(70) 119(1) . . . ?
C(68) C(69) H(63) 120.7 . . . no
C(70) C(69) H(63) 120.6 . . . no
C(69) C(70) C(71) 120(1) . . . ?
C(69) C(70) H(64) 120.4 . . . no
C(71) C(70) H(64) 120.1 . . . no
N(12) C(71) C(70) 122(1) . . . ?
N(12) C(71) H(65) 119.3 . . . no
C(70) C(71) H(65) 118.5 . . . no
O(8) C(72) H(66) 107.9 . . . no
O(8) C(72) H(67) 108.0 . . . no
O(8) C(72) H(68) 107.5 . . . no
H(66) C(72) H(67) 111.0 . . . no
H(66) C(72) H(68) 111.0 . . . no
H(67) C(72) H(68) 111.1 . . . no
S(1) C(73) F(1) 116.7(9) . . . ?
S(1) C(73) F(2) 108(1) . . . ?
S(1) C(73) F(3) 116(1) . . . ?
F(1) C(73) F(2) 107(1) . . . ?
F(1) C(73) F(3) 105(1) . . . ?
F(2) C(73) F(3) 103(1) . . . ?
S(2) C(74) F(4) 117(1) . . . ?
S(2) C(74) F(5) 89(1) . . . ?
S(2) C(74) F(6) 122(1) . . . ?
F(4) C(74) F(5) 99(1) . . . ?
F(4) C(74) F(6) 117(2) . . . ?
F(5) C(74) F(6) 103(2) . . . ?

loop_
_geom_bond_atom_site_label_1
_geom_bond_atom_site_label_2
_geom_bond_distance
_geom_bond_site_symmetry_1
_geom_bond_site_symmetry_2
_geom_bond_publ_flag
Cu(1) N(2) 2.119(9) . . ?
Cu(1) N(3) 1.989(9) . . ?
Cu(1) N(5) 2.076(9) . . ?
Cu(1) N(6) 2.003(9) . . ?
Cu(2) N(8) 2.124(9) . . ?
Cu(2) N(9) 1.956(9) . . ?
Cu(2) N(11) 2.168(9) . . ?
Cu(2) N(12) 1.965(9) . . ?
S(1) O(9) 1.45(1) . . ?
S(1) O(10) 1.41(1) . . ?
S(1) O(11) 1.45(1) . . ?
S(1) C(73) 1.71(1) . . ?
S(2) O(12) 1.36(1) . . ?
S(2) O(13) 1.20(1) . . ?
S(2) O(14) 1.76(2) . . ?
S(2) C(74) 1.79(2) . . ?
F(1) C(73) 1.30(2) . . ?
F(2) C(73) 1.35(2) . . ?
F(3) C(73) 1.31(2) . . ?
F(4) C(74) 1.26(2) . . ?
F(5) C(74) 1.48(2) . . ?
F(6) C(74) 1.16(2) . . ?
O(1) C(1) 1.44(1) . . ?
O(1) C(2) 1.44(2) . . ?
O(2) C(7) 1.34(2) . . ?
O(2) C(18) 1.43(1) . . ?
O(3) C(19) 1.44(1) . . ?
O(3) C(20) 1.30(2) . . ?
O(4) C(25) 1.36(2) . . ?
O(4) C(36) 1.42(2) . . ?
O(5) C(37) 1.45(1) . . ?
O(5) C(38) 1.43(1) . . ?
O(6) C(43) 1.37(1) . . ?
O(6) C(54) 1.41(1) . . ?
O(7) C(55) 1.44(1) . . ?
O(7) C(56) 1.42(1) . . ?
O(8) C(61) 1.36(2) . . ?
O(8) C(72) 1.41(2) . . ?
N(1) C(3) 1.36(2) . . ?
N(1) C(7) 1.31(2) . . ?
N(2) C(8) 1.33(2) . . ?
N(2) C(12) 1.34(2) . . ?
N(3) C(13) 1.37(1) . . ?
N(3) C(17) 1.33(1) . . ?
N(4) C(21) 1.36(2) . . ?
N(4) C(25) 1.29(2) . . ?
N(5) C(26) 1.36(1) . . ?
N(5) C(30) 1.34(1) . . ?
N(6) C(31) 1.37(1) . . ?
N(6) C(35) 1.34(1) . . ?
N(7) C(39) 1.36(1) . . ?
N(7) C(43) 1.31(2) . . ?
N(8) C(44) 1.34(1) . . ?
N(8) C(48) 1.35(1) . . ?
N(9) C(49) 1.37(1) . . ?
N(9) C(53) 1.35(1) . . ?
N(10) C(57) 1.33(2) . . ?
N(10) C(61) 1.30(2) . . ?
N(11) C(62) 1.33(1) . . ?
N(11) C(66) 1.36(2) . . ?
N(12) C(67) 1.35(1) . . ?
N(12) C(71) 1.35(1) . . ?
C(1) C(3) 1.51(2) . . ?
C(1) C(8) 1.55(2) . . ?
C(1) C(13) 1.53(2) . . ?
C(2) H(1) 0.95 . . no
C(2) H(2) 0.94 . . no
C(2) H(3) 0.95 . . no
C(3) C(4) 1.37(2) . . ?
C(4) C(5) 1.39(2) . . ?
C(4) H(4) 0.95 . . no
C(5) C(6) 1.36(2) . . ?
C(5) H(5) 0.96 . . no
C(6) C(7) 1.41(2) . . ?
C(6) H(6) 0.95 . . no
C(8) C(9) 1.37(2) . . ?
C(9) C(10) 1.36(2) . . ?
C(9) H(7) 0.95 . . no
C(10) C(11) 1.39(2) . . ?
C(10) H(8) 0.95 . . no
C(11) C(12) 1.36(2) . . ?
C(11) H(9) 0.96 . . no
C(12) H(10) 0.95 . . no
C(13) C(14) 1.36(2) . . ?
C(14) C(15) 1.39(2) . . ?
C(14) H(11) 0.95 . . no
C(15) C(16) 1.39(2) . . ?
C(15) H(12) 0.95 . . no
C(16) C(17) 1.38(2) . . ?
C(16) H(13) 0.95 . . no
C(17) H(14) 0.95 . . no
C(18) H(15) 0.94 . . no
C(18) H(16) 0.95 . . no
C(18) H(17) 0.94 . . no
C(19) C(21) 1.50(2) . . ?
C(19) C(26) 1.52(1) . . ?
C(19) C(31) 1.55(2) . . ?
C(20) H(18) 0.95 . . no
C(20) H(19) 0.92 . . no
C(20) H(20) 0.96 . . no
C(21) C(22) 1.37(2) . . ?
C(22) C(23) 1.43(2) . . ?
C(22) H(21) 0.95 . . no
C(23) C(24) 1.33(2) . . ?
C(23) H(22) 0.95 . . no
C(24) C(25) 1.39(2) . . ?
C(24) H(23) 0.95 . . no
C(26) C(27) 1.39(2) . . ?
C(27) C(28) 1.36(2) . . ?
C(27) H(24) 0.95 . . no
C(28) C(29) 1.37(2) . . ?
C(28) H(25) 0.96 . . no
C(29) C(30) 1.37(2) . . ?
C(29) H(26) 0.95 . . no
C(30) H(27) 0.96 . . no
C(31) C(32) 1.34(2) . . ?
C(32) C(33) 1.40(2) . . ?
C(32) H(28) 0.96 . . no
C(33) C(34) 1.39(2) . . ?
C(33) H(29) 0.95 . . no
C(34) C(35) 1.40(2) . . ?
C(34) H(30) 0.95 . . no
C(35) H(31) 0.95 . . no
C(36) H(32) 0.95 . . no
C(36) H(33) 0.95 . . no
C(36) H(34) 0.93 . . no
C(37) C(39) 1.50(2) . . ?
C(37) C(44) 1.56(1) . . ?
C(37) C(49) 1.53(1) . . ?
C(38) H(35) 0.95 . . no
C(38) H(36) 0.95 . . no
C(38) H(37) 0.94 . . no
C(39) C(40) 1.37(2) . . ?
C(40) C(41) 1.42(2) . . ?
C(40) H(38) 0.95 . . no
C(41) C(42) 1.35(2) . . ?
C(41) H(39) 0.95 . . no
C(42) C(43) 1.39(2) . . ?
C(42) H(40) 0.95 . . no
C(44) C(45) 1.37(2) . . ?
C(45) C(46) 1.38(2) . . ?
C(45) H(41) 0.95 . . no
C(46) C(47) 1.37(2) . . ?
C(46) H(42) 0.96 . . no
C(47) C(48) 1.40(2) . . ?
C(47) H(43) 0.95 . . no
C(48) H(44) 0.95 . . no
C(49) C(50) 1.36(2) . . ?
C(50) C(51) 1.38(1) . . ?
C(50) H(45) 0.96 . . no
C(51) C(52) 1.38(2) . . ?
C(51) H(46) 0.96 . . no
C(52) C(53) 1.37(2) . . ?
C(52) H(47) 0.95 . . no
C(53) H(48) 0.95 . . no
C(54) H(49) 0.95 . . no
C(54) H(50) 0.95 . . no
C(54) H(51) 0.95 . . no
C(55) C(57) 1.54(2) . . ?
C(55) C(62) 1.52(2) . . ?
C(55) C(67) 1.53(1) . . ?
C(56) H(52) 0.95 . . no
C(56) H(53) 0.95 . . no
C(56) H(54) 0.94 . . no
C(57) C(58) 1.40(2) . . ?
C(58) C(59) 1.43(2) . . ?
C(58) H(55) 0.96 . . no
C(59) C(60) 1.33(3) . . ?
C(59) H(56) 0.95 . . no
C(60) C(61) 1.38(2) . . ?
C(60) H(57) 0.96 . . no
C(62) C(63) 1.39(2) . . ?
C(63) C(64) 1.36(2) . . ?
C(63) H(58) 0.95 . . no
C(64) C(65) 1.38(2) . . ?
C(64) H(59) 0.95 . . no
C(65) C(66) 1.38(2) . . ?
C(65) H(60) 0.95 . . no
C(66) H(61) 0.95 . . no
C(67) C(68) 1.39(2) . . ?
C(68) C(69) 1.38(1) . . ?
C(68) H(62) 0.96 . . no
C(69) C(70) 1.37(2) . . ?
C(69) H(63) 0.96 . . no
C(70) C(71) 1.40(2) . . ?
C(70) H(64) 0.96 . . no
C(71) H(65) 0.96 . . no
C(72) H(66) 0.94 . . no
C(72) H(67) 0.94 . . no
C(72) H(68) 0.94 . . no

loop_
_geom_torsion_atom_site_label_1
_geom_torsion_atom_site_label_2
_geom_torsion_atom_site_label_3
_geom_torsion_atom_site_label_4
_geom_torsion_site_symmetry_1
_geom_torsion_site_symmetry_2
_geom_torsion_site_symmetry_3
_geom_torsion_site_symmetry_4
_geom_torsion
_geom_torsion_publ_flag
Cu(1) N(2) C(8) C(1) . . . . 11(1) no
Cu(1) N(2) C(8) C(9) . . . . -165.5(9) no
Cu(1) N(2) C(12) C(11) . . . . 167.1(9) no
Cu(1) N(3) C(13) C(1) . . . . 21(1) no
Cu(1) N(3) C(13) C(14) . . . . -155.1(8) no
Cu(1) N(3) C(17) C(16) . . . . 157.3(8) no
Cu(1) N(5) C(26) C(19) . . . . -10(1) no
Cu(1) N(5) C(26) C(27) . . . . 166.8(9) no
Cu(1) N(5) C(30) C(29) . . . . -167(1) no
Cu(1) N(6) C(31) C(19) . . . . 9(1) no
Cu(1) N(6) C(31) C(32) . . . . -167.7(8) no
Cu(1) N(6) C(35) C(34) . . . . 169.1(8) no
Cu(2) N(8) C(44) C(37) . . . . -24(1) no
Cu(2) N(8) C(44) C(45) . . . . 156.3(7) no
Cu(2) N(8) C(48) C(47) . . . . -156.5(8) no
Cu(2) N(9) C(49) C(37) . . . . 22(1) no
Cu(2) N(9) C(49) C(50) . . . . -161.2(8) no
Cu(2) N(9) C(53) C(52) . . . . 163.2(9) no
Cu(2) N(11) C(62) C(55) . . . . -24(1) no
Cu(2) N(11) C(62) C(63) . . . . 158.3(7) no
Cu(2) N(11) C(66) C(65) . . . . -157.6(8) no
Cu(2) N(12) C(67) C(55) . . . . 12(1) no
Cu(2) N(12) C(67) C(68) . . . . -167.5(8) no
Cu(2) N(12) C(71) C(70) . . . . 169.2(8) no
F(1) C(73) S(1) O(9) . . . . 55(1) no
F(1) C(73) S(1) O(10) . . . . -63(1) no
F(1) C(73) S(1) O(11) . . . . 175(1) no
F(2) C(73) S(1) O(9) . . . . 176(1) no
F(2) C(73) S(1) O(10) . . . . 58(1) no
F(2) C(73) S(1) O(11) . . . . -65(1) no
F(3) C(73) S(1) O(9) . . . . -70(1) no
F(3) C(73) S(1) O(10) . . . . 172(1) no
F(3) C(73) S(1) O(11) . . . . 50(1) no
F(4) C(74) S(2) O(12) . . . . -176(1) no
F(4) C(74) S(2) O(13) . . . . 15(2) no
F(4) C(74) S(2) O(14) . . . . -80(1) no
F(5) C(74) S(2) O(12) . . . . 85(1) no
F(5) C(74) S(2) O(13) . . . . -84(2) no
F(5) C(74) S(2) O(14) . . . . -179(1) no
F(6) C(74) S(2) O(12) . . . . -20(2) no
F(6) C(74) S(2) O(13) . . . . 171(2) no
F(6) C(74) S(2) O(14) . . . . 76(2) no
O(1) C(1) C(3) N(1) . . . . 78(1) no
O(1) C(1) C(3) C(4) . . . . -98(1) no
O(1) C(1) C(8) N(2) . . . . 169.0(9) no
O(1) C(1) C(8) C(9) . . . . -15(1) no
O(1) C(1) C(13) N(3) . . . . 173.8(8) no
O(1) C(1) C(13) C(14) . . . . -10(1) no
O(2) C(7) N(1) C(3) . . . . -178(1) no
O(2) C(7) C(6) C(5) . . . . 179(1) no
O(3) C(19) C(21) N(4) . . . . 86(1) no
O(3) C(19) C(21) C(22) . . . . -86(1) no
O(3) C(19) C(26) N(5) . . . . 178.8(9) no
O(3) C(19) C(26) C(27) . . . . 2(2) no
O(3) C(19) C(31) N(6) . . . . 177.6(8) no
O(3) C(19) C(31) C(32) . . . . -5(1) no
O(4) C(25) N(4) C(21) . . . . -179(1) no
O(4) C(25) C(24) C(23) . . . . 178(1) no
O(5) C(37) C(39) N(7) . . . . -89(1) no
O(5) C(37) C(39) C(40) . . . . 84(1) no
O(5) C(37) C(44) N(8) . . . . -173.4(8) no
O(5) C(37) C(44) C(45) . . . . 6(1) no
O(5) C(37) C(49) N(9) . . . . 178.1(8) no
O(5) C(37) C(49) C(50) . . . . 1(1) no
O(6) C(43) N(7) C(39) . . . . 179(1) no
O(6) C(43) C(42) C(41) . . . . -178(1) no
O(7) C(55) C(57) N(10) . . . . -118(1) no
O(7) C(55) C(57) C(58) . . . . 59(1) no
O(7) C(55) C(62) N(11) . . . . -172.1(8) no
O(7) C(55) C(62) C(63) . . . . 6(1) no
O(7) C(55) C(67) N(12) . . . . -179.0(8) no
O(7) C(55) C(67) C(68) . . . . 0(1) no
O(8) C(61) N(10) C(57) . . . . 179(1) no
O(8) C(61) C(60) C(59) . . . . -178(2) no
N(1) C(3) C(1) C(8) . . . . -34(1) no
N(1) C(3) C(1) C(13) . . . . -157.3(9) no
N(1) C(3) C(4) C(5) . . . . -2(2) no
N(1) C(7) O(2) C(18) . . . . 4(2) no
N(1) C(7) C(6) C(5) . . . . -1(2) no
N(2) Cu(1) N(3) C(13) . . . . 28.2(7) no
N(2) Cu(1) N(3) C(17) . . . . -129.0(8) no
N(2) Cu(1) N(5) C(26) . . . . -142.2(8) no
N(2) Cu(1) N(5) C(30) . . . . 23(1) no
N(2) Cu(1) N(6) C(31) . . . . 147.7(7) no
N(2) Cu(1) N(6) C(35) . . . . -22.1(8) no
N(2) C(8) C(1) C(3) . . . . -74(1) no
N(2) C(8) C(1) C(13) . . . . 52(1) no
N(2) C(8) C(9) C(10) . . . . -4(2) no
N(2) C(12) C(11) C(10) . . . . 0(2) no
N(3) Cu(1) N(2) C(8) . . . . -46.8(8) no
N(3) Cu(1) N(2) C(12) . . . . 143.8(9) no
N(3) Cu(1) N(5) C(26) . . . . 120.9(8) no
N(3) Cu(1) N(5) C(30) . . . . -74(1) no
N(3) Cu(1) N(6) C(31) . . . . -93(1) no
N(3) Cu(1) N(6) C(35) . . . . 97.6(9) no
N(3) C(13) C(1) C(3) . . . . 49(1) no
N(3) C(13) C(1) C(8) . . . . -73(1) no
N(3) C(13) C(14) C(15) . . . . -3(2) no
N(3) C(17) C(16) C(15) . . . . -2(2) no
N(4) C(21) C(19) C(26) . . . . -37(1) no
N(4) C(21) C(19) C(31) . . . . -159.5(9) no
N(4) C(21) C(22) C(23) . . . . -1(2) no
N(4) C(25) O(4) C(36) . . . . -4(2) no
N(4) C(25) C(24) C(23) . . . . -1(2) no
N(5) Cu(1) N(2) C(8) . . . . -156.0(8) no
N(5) Cu(1) N(2) C(12) . . . . 35(1) no
N(5) Cu(1) N(3) C(13) . . . . 141.5(7) no
N(5) Cu(1) N(3) C(17) . . . . -15.8(8) no
N(5) Cu(1) N(6) C(31) . . . . 34.6(7) no
N(5) Cu(1) N(6) C(35) . . . . -135.2(7) no
N(5) C(26) C(19) C(21) . . . . -57(1) no
N(5) C(26) C(19) C(31) . . . . 68(1) no
N(5) C(26) C(27) C(28) . . . . 0(2) no
N(5) C(30) C(29) C(28) . . . . 2(2) no
N(6) Cu(1) N(2) C(8) . . . . 107.7(8) no
N(6) Cu(1) N(2) C(12) . . . . -61.7(9) no
N(6) Cu(1) N(3) C(13) . . . . -95(1) no
N(6) Cu(1) N(3) C(17) . . . . 107.4(9) no
N(6) Cu(1) N(5) C(26) . . . . -34.6(8) no
N(6) Cu(1) N(5) C(30) . . . . 130.6(9) no
N(6) C(31) C(19) C(21) . . . . 58(1) no
N(6) C(31) C(19) C(26) . . . . -68(1) no
N(6) C(31) C(32) C(33) . . . . -1(2) no
N(6) C(35) C(34) C(33) . . . . -1(2) no
N(7) C(39) C(37) C(44) . . . . 155.6(9) no
N(7) C(39) C(37) C(49) . . . . 34(1) no
N(7) C(39) C(40) C(41) . . . . -1(2) no
N(7) C(43) O(6) C(54) . . . . 7(2) no
N(7) C(43) C(42) C(41) . . . . -1(2) no
N(8) Cu(2) N(9) C(49) . . . . 17.5(8) no
N(8) Cu(2) N(9) C(53) . . . . -143.5(8) no
N(8) Cu(2) N(11) C(62) . . . . -126.0(8) no
N(8) Cu(2) N(11) C(66) . . . . 32.7(8) no
N(8) Cu(2) N(12) C(67) . . . . 125.6(8) no
N(8) Cu(2) N(12) C(71) . . . . -40.4(8) no
N(8) C(44) C(37) C(39) . . . . -54(1) no
N(8) C(44) C(37) C(49) . . . . 71(1) no
N(8) C(44) C(45) C(46) . . . . -2(2) no
N(8) C(48) C(47) C(46) . . . . 1(2) no
N(9) Cu(2) N(8) C(44) . . . . -16.0(8) no
N(9) Cu(2) N(8) C(48) . . . . 140.4(8) no
N(9) Cu(2) N(11) C(62) . . . . 137.4(7) no
N(9) Cu(2) N(11) C(66) . . . . -63.9(8) no
N(9) Cu(2) N(12) C(67) . . . . -99(1) no
N(9) Cu(2) N(12) C(71) . . . . 95(1) no
N(9) C(49) C(37) C(39) . . . . 55(1) no
N(9) C(49) C(37) C(44) . . . . -71(1) no
N(9) C(49) C(50) C(51) . . . . 1(2) no
N(9) C(53) C(52) C(51) . . . . -3(2) no
N(10) C(57) C(55) C(62) . . . . 127(1) no
N(10) C(57) C(55) C(67) . . . . 4(2) no
N(10) C(57) C(58) C(59) . . . . -1(2) no
N(10) C(61) O(8) C(72) . . . . -13(2) no
N(10) C(61) C(60) C(59) . . . . 6(3) no
N(11) Cu(2) N(8) C(44) . . . . -122.0(7) no
N(11) Cu(2) N(8) C(48) . . . . 34.3(8) no
N(11) Cu(2) N(9) C(49) . . . . 118.3(8) no
N(11) Cu(2) N(9) C(53) . . . . -42.7(9) no
N(11) Cu(2) N(12) C(67) . . . . 25.8(8) no
N(11) Cu(2) N(12) C(71) . . . . -140.2(7) no
N(11) C(62) C(55) C(57) . . . . -54(1) no
N(11) C(62) C(55) C(67) . . . . 72(1) no
N(11) C(62) C(63) C(64) . . . . -2(2) no
N(11) C(66) C(65) C(64) . . . . -1(2) no
N(12) Cu(2) N(8) C(44) . . . . 145.1(7) no
N(12) Cu(2) N(8) C(48) . . . . -58.5(8) no
N(12) Cu(2) N(9) C(49) . . . . -119.7(9) no
N(12) Cu(2) N(9) C(53) . . . . 79(1) no
N(12) Cu(2) N(11) C(62) . . . . -19.8(8) no
N(12) Cu(2) N(11) C(66) . . . . 138.9(7) no
N(12) C(67) C(55) C(57) . . . . 58(1) no
N(12) C(67) C(55) C(62) . . . . -66(1) no
N(12) C(67) C(68) C(69) . . . . -1(2) no
N(12) C(71) C(70) C(69) . . . . -0(2) no
C(1) C(3) N(1) C(7) . . . . -176(1) no
C(1) C(3) C(4) C(5) . . . . 174(1) no
C(1) C(8) N(2) C(12) . . . . -179(1) no
C(1) C(8) C(9) C(10) . . . . 180(1) no
C(1) C(13) N(3) C(17) . . . . 179.2(9) no
C(1) C(13) C(14) C(15) . . . . -179(1) no
C(2) O(1) C(1) C(3) . . . . 52(1) no
C(2) O(1) C(1) C(8) . . . . 168(1) no
C(2) O(1) C(1) C(13) . . . . -75(1) no
C(3) N(1) C(7) C(6) . . . . 2(2) no
C(3) C(1) C(8) C(9) . . . . 102(1) no
C(3) C(1) C(13) C(14) . . . . -134(1) no
C(3) C(4) C(5) C(6) . . . . 2(2) no
C(4) C(3) N(1) C(7) . . . . 0(2) no
C(4) C(3) C(1) C(8) . . . . 150(1) no
C(4) C(3) C(1) C(13) . . . . 27(2) no
C(4) C(5) C(6) C(7) . . . . -1(2) no
C(6) C(7) O(2) C(18) . . . . -176(1) no
C(8) N(2) C(12) C(11) . . . . -3(2) no
C(8) C(1) C(13) C(14) . . . . 103(1) no
C(8) C(9) C(10) C(11) . . . . 1(2) no
C(9) C(8) N(2) C(12) . . . . 4(2) no
C(9) C(8) C(1) C(13) . . . . -132(1) no
C(9) C(10) C(11) C(12) . . . . 0(2) no
C(13) N(3) C(17) C(16) . . . . -0(1) no
C(13) C(14) C(15) C(16) . . . . 0(2) no
C(14) C(13) N(3) C(17) . . . . 3(1) no
C(14) C(15) C(16) C(17) . . . . 2(2) no
C(19) C(21) N(4) C(25) . . . . -171(1) no
C(19) C(21) C(22) C(23) . . . . 171(1) no
C(19) C(26) N(5) C(30) . . . . -175(1) no
C(19) C(26) C(27) C(28) . . . . 177(1) no
C(19) C(31) N(6) C(35) . . . . 179.3(8) no
C(19) C(31) C(32) C(33) . . . . -178(1) no
C(20) O(3) C(19) C(21) . . . . -21(2) no
C(20) O(3) C(19) C(26) . . . . 105(2) no
C(20) O(3) C(19) C(31) . . . . -141(1) no
C(21) N(4) C(25) C(24) . . . . -0(2) no
C(21) C(19) C(26) C(27) . . . . 126(1) no
C(21) C(19) C(31) C(32) . . . . -125(1) no
C(21) C(22) C(23) C(24) . . . . -0(2) no
C(22) C(21) N(4) C(25) . . . . 1(2) no
C(22) C(21) C(19) C(26) . . . . 151(1) no
C(22) C(21) C(19) C(31) . . . . 28(1) no
C(22) C(23) C(24) C(25) . . . . 2(2) no
C(24) C(25) O(4) C(36) . . . . 177(1) no
C(26) N(5) C(30) C(29) . . . . -2(2) no
C(26) C(19) C(31) C(32) . . . . 109(1) no
C(26) C(27) C(28) C(29) . . . . -1(2) no
C(27) C(26) N(5) C(30) . . . . 1(2) no
C(27) C(26) C(19) C(31) . . . . -108(1) no
C(27) C(28) C(29) C(30) . . . . -0(2) no
C(31) N(6) C(35) C(34) . . . . -1(1) no
C(31) C(32) C(33) C(34) . . . . -2(2) no
C(32) C(31) N(6) C(35) . . . . 2(1) no
C(32) C(33) C(34) C(35) . . . . 3(2) no
C(37) C(39) N(7) C(43) . . . . 171(1) no
C(37) C(39) C(40) C(41) . . . . -173(1) no
C(37) C(44) N(8) C(48) . . . . 179.4(8) no
C(37) C(44) C(45) C(46) . . . . 178.9(9) no
C(37) C(49) N(9) C(53) . . . . -177.1(9) no
C(37) C(49) C(50) C(51) . . . . 178(1) no
C(38) O(5) C(37) C(39) . . . . 42(1) no
C(38) O(5) C(37) C(44) . . . . 163.4(7) no
C(38) O(5) C(37) C(49) . . . . -83(1) no
C(39) N(7) C(43) C(42) . . . . 3(2) no
C(39) C(37) C(44) C(45) . . . . 125(1) no
C(39) C(37) C(49) C(50) . . . . -122(1) no
C(39) C(40) C(41) C(42) . . . . 2(2) no
C(40) C(39) N(7) C(43) . . . . -2(2) no
C(40) C(39) C(37) C(44) . . . . -31(1) no
C(40) C(39) C(37) C(49) . . . . -153(1) no
C(40) C(41) C(42) C(43) . . . . -1(2) no
C(42) C(43) O(6) C(54) . . . . -176(1) no
C(44) N(8) C(48) C(47) . . . . 0(2) no
C(44) C(37) C(49) C(50) . . . . 112(1) no
C(44) C(45) C(46) C(47) . . . . 3(2) no
C(45) C(44) N(8) C(48) . . . . 0(1) no
C(45) C(44) C(37) C(49) . . . . -110(1) no
C(45) C(46) C(47) C(48) . . . . -3(2) no
C(49) N(9) C(53) C(52) . . . . 1(2) no
C(49) C(50) C(51) C(52) . . . . -2(2) no
C(50) C(49) N(9) C(53) . . . . -0(2) no
C(50) C(51) C(52) C(53) . . . . 3(2) no
C(55) C(57) N(10) C(61) . . . . 180(1) no
C(55) C(57) C(58) C(59) . . . . -178(1) no
C(55) C(62) N(11) C(66) . . . . 178.5(9) no
C(55) C(62) C(63) C(64) . . . . -180(1) no
C(55) C(67) N(12) C(71) . . . . 177.5(9) no
C(55) C(67) C(68) C(69) . . . . -180(1) no
C(56) O(7) C(55) C(57) . . . . 44(1) no
C(56) O(7) C(55) C(62) . . . . 163.0(8) no
C(56) O(7) C(55) C(67) . . . . -82(1) no
C(57) N(10) C(61) C(60) . . . . -5(2) no
C(57) C(55) C(62) C(63) . . . . 124(1) no
C(57) C(55) C(67) C(68) . . . . -123(1) no
C(57) C(58) C(59) C(60) . . . . 1(2) no
C(58) C(57) N(10) C(61) . . . . 3(2) no
C(58) C(57) C(55) C(62) . . . . -56(1) no
C(58) C(57) C(55) C(67) . . . . -178(1) no
C(58) C(59) C(60) C(61) . . . . -3(3) no
C(60) C(61) O(8) C(72) . . . . 171(2) no
C(62) N(11) C(66) C(65) . . . . 1(2) no
C(62) C(55) C(67) C(68) . . . . 113(1) no
C(62) C(63) C(64) C(65) . . . . 2(2) no
C(63) C(62) N(11) C(66) . . . . 0(1) no
C(63) C(62) C(55) C(67) . . . . -110(1) no
C(63) C(64) C(65) C(66) . . . . -1(2) no
C(67) N(12) C(71) C(70) . . . . 2(2) no
C(67) C(68) C(69) C(70) . . . . 3(2) no
C(68) C(67) N(12) C(71) . . . . -2(2) no
C(68) C(69) C(70) C(71) . . . . -2(2) no
